data_4108870
loop_
_publ_author_name
'Chun-Long Chen'
'Alicia M. Beatty'

_publ_section_title
;
 Guest Inclusion and Structural Dynamics in 2-D Hydrogen-Bonded
 Metal-Organic Frameworks
;
_journal_name_full 'Journal of the American Chemical Society'
_journal_page_first 17222
_journal_page_last 17223
_journal_paper_doi 10.1021/ja806180z
_journal_volume 130
_journal_year 2008
_chemical_formula_sum 'C33 H38 Cl2 Cu N4 O10'
_chemical_formula_weight 400.56
_chemical_name_systematic
; 
 ? 
;
_space_group_IT_number 15
_symmetry_cell_setting monoclinic
_symmetry_space_group_name_Hall '-C 2yc'
_symmetry_space_group_name_H-M 'C 1 2/c 1'
_atom_sites_solution_hydrogens geom
_atom_sites_solution_primary direct
_atom_sites_solution_secondary difmap
_audit_creation_method SHELXL-97
_cell_angle_alpha 90.00
_cell_angle_beta 94.643(8)
_cell_angle_gamma 90.00
_cell_formula_units_Z 4
_cell_length_a 20.360(9)
_cell_length_b 6.236(3)
_cell_length_c 27.844(12)
_cell_measurement_temperature 223(2)
_cell_volume 3524(3)
_computing_cell_refinement 'Bruker SMART'
_computing_data_collection 'Bruker SMART'
_computing_data_reduction 'Bruker SAINT'
_computing_molecular_graphics 'Bruker SHELXTL'
_computing_publication_material 'Bruker SHELXTL'
_computing_structure_refinement 'SHELXL-97 (Sheldrick, 1997)'
_computing_structure_solution 'SHELXS-97 (Sheldrick, 1990)'
_diffrn_ambient_temperature 223(2)
_diffrn_measured_fraction_theta_full 0.998
_diffrn_measured_fraction_theta_max 0.998
_diffrn_measurement_device_type 'CCD area detector'
_diffrn_measurement_method 'phi and omega scans'
_diffrn_radiation_monochromator graphite
_diffrn_radiation_source 'fine-focus sealed tube'
_diffrn_radiation_type MoK\a
_diffrn_radiation_wavelength 0.71073
_diffrn_reflns_av_R_equivalents 0.0534
_diffrn_reflns_av_sigmaI/netI 0.0503
_diffrn_reflns_limit_h_max 24
_diffrn_reflns_limit_h_min -24
_diffrn_reflns_limit_k_max 7
_diffrn_reflns_limit_k_min -7
_diffrn_reflns_limit_l_max 32
_diffrn_reflns_limit_l_min -33
_diffrn_reflns_number 12541
_diffrn_reflns_theta_full 25.07
_diffrn_reflns_theta_max 25.07
_diffrn_reflns_theta_min 1.47
_exptl_absorpt_coefficient_mu 0.837
_exptl_absorpt_correction_T_max 0.9062
_exptl_absorpt_correction_T_min 0.7755
_exptl_absorpt_correction_type none
_exptl_crystal_colour blue
_exptl_crystal_density_diffrn 1.510
_exptl_crystal_density_meas 0
_exptl_crystal_description block
_exptl_crystal_F_000 1660
_exptl_crystal_size_max 0.32
_exptl_crystal_size_mid 0.14
_exptl_crystal_size_min 0.12
_refine_diff_density_max 0.290
_refine_diff_density_min -0.377
_refine_diff_density_rms 0.071
_refine_ls_extinction_method none
_refine_ls_goodness_of_fit_ref 1.008
_refine_ls_hydrogen_treatment mixed
_refine_ls_matrix_type full
_refine_ls_number_parameters 248
_refine_ls_number_reflns 3144
_refine_ls_number_restraints 0
_refine_ls_restrained_S_all 1.008
_refine_ls_R_factor_all 0.0704
_refine_ls_R_factor_gt 0.0379
_refine_ls_shift/su_max 0.001
_refine_ls_shift/su_mean 0.000
_refine_ls_structure_factor_coef Fsqd
_refine_ls_weighting_details 'calc w=1/[\s^2^(Fo^2^)+(0.0417P)^2^+4.7434P] where P=(Fo^2^+2Fc^2^)/3'
_refine_ls_weighting_scheme calc
_refine_ls_wR_factor_gt 0.0811
_refine_ls_wR_factor_ref 0.0961
_reflns_number_gt 2209
_reflns_number_total 3144
_reflns_threshold_expression >2sigma(I)
_cod_data_source_file ja806180z_si_001_2.cif
_cod_data_source_block compound2
_cod_database_code 4108870

loop_
_symmetry_equiv_pos_as_xyz
'x, y, z'
'-x, y, -z+1/2'
'x+1/2, y+1/2, z'
'-x+1/2, y+1/2, -z+1/2'
'-x, -y, -z'
'x, -y, z-1/2'
'-x+1/2, -y+1/2, -z'
'x+1/2, -y+1/2, z-1/2'

loop_
_atom_site_label
_atom_site_type_symbol
_atom_site_fract_x
_atom_site_fract_y
_atom_site_fract_z
_atom_site_U_iso_or_equiv
_atom_site_adp_type
_atom_site_occupancy
_atom_site_symmetry_multiplicity
_atom_site_calc_flag
_atom_site_refinement_flags
Cu1 Cu 0.5000 0.0000 0.5000 0.02335(16) Uani 1 2 d S
Cl1 Cl 0.37219(5) -0.22842(17) 0.31895(3) 0.0559(3) Uani 1 1 d .
O1 O 0.49080(9) 0.2720(3) 0.53368(7) 0.0234(5) Uani 1 1 d .
O2 O 0.55115(9) 0.5129(3) 0.57753(8) 0.0332(5) Uani 1 1 d .
O3 O 0.79606(10) 0.4182(4) 0.58078(9) 0.0392(6) Uani 1 1 d .
O4 O 0.83673(9) 0.1000(3) 0.56338(8) 0.0346(5) Uani 1 1 d .
O5 O 0.0000 0.0794(7) 0.2500 0.0652(11) Uani 1 2 d S
O1W O 0.54218(11) 0.1733(4) 0.42680(9) 0.0332(6) Uani 1 1 d .
N1 N 0.59290(10) 0.0185(4) 0.52816(8) 0.0205(5) Uani 1 1 d .
N2 N 0.11042(13) 0.2732(4) 0.40162(9) 0.0239(6) Uani 1 1 d .
C1 C 0.60542(13) 0.2129(4) 0.54779(10) 0.0196(6) Uani 1 1 d .
C2 C 0.66793(13) 0.2820(4) 0.56149(10) 0.0208(6) Uani 1 1 d .
H2C H 0.6748 0.4200 0.5745 0.025 Uiso 1 1 calc R
C3 C 0.72101(13) 0.1477(4) 0.55604(10) 0.0192(6) Uani 1 1 d .
C4 C 0.70767(13) -0.0574(4) 0.53884(10) 0.0235(7) Uani 1 1 d .
H4A H 0.7421 -0.1566 0.5368 0.028 Uiso 1 1 calc R
C5 C 0.64353(13) -0.1157(5) 0.52474(10) 0.0233(7) Uani 1 1 d .
H5A H 0.6352 -0.2541 0.5123 0.028 Uiso 1 1 calc R
C6 C 0.54511(13) 0.3480(5) 0.55383(10) 0.0211(6) Uani 1 1 d .
C7 C 0.79046(14) 0.2281(5) 0.56819(10) 0.0234(7) Uani 1 1 d .
C8 C 0.08157(15) 0.2650(5) 0.35101(11) 0.0325(8) Uani 1 1 d .
H8A H 0.0431 0.3599 0.3473 0.039 Uiso 1 1 calc R
H8B H 0.0667 0.1187 0.3433 0.039 Uiso 1 1 calc R
C9 C 0.13123(16) 0.3331(6) 0.31614(12) 0.0396(8) Uani 1 1 d .
H9A H 0.1095 0.3329 0.2834 0.048 Uiso 1 1 calc R
H9B H 0.1451 0.4805 0.3237 0.048 Uiso 1 1 calc R
C10 C 0.19184(16) 0.1928(5) 0.31690(11) 0.0345(8) Uani 1 1 d .
C11 C 0.18858(17) -0.0100(6) 0.29641(12) 0.0409(8) Uani 1 1 d .
H11A H 0.1481 -0.0606 0.2821 0.049 Uiso 1 1 calc R
C12 C 0.24380(18) -0.1392(6) 0.29658(12) 0.0424(9) Uani 1 1 d .
H12A H 0.2411 -0.2760 0.2824 0.051 Uiso 1 1 calc R
C13 C 0.30273(18) -0.0647(6) 0.31780(12) 0.0387(9) Uani 1 1 d .
C14 C 0.30753(17) 0.1346(6) 0.33838(12) 0.0420(9) Uani 1 1 d .
H14A H 0.3481 0.1839 0.3528 0.050 Uiso 1 1 calc R
C15 C 0.25190(17) 0.2624(6) 0.33767(12) 0.0397(9) Uani 1 1 d .
H15A H 0.2551 0.3997 0.3516 0.048 Uiso 1 1 calc R
C16 C -0.0215(3) -0.2343(8) 0.2922(2) 0.0967(18) Uani 1 1 d .
H16A H -0.0341 -0.1341 0.3165 0.145 Uiso 1 1 calc R
H16B H 0.0146 -0.3230 0.3057 0.145 Uiso 1 1 calc R
H16C H -0.0588 -0.3245 0.2819 0.145 Uiso 1 1 calc R
C17 C 0.0000 -0.1131(11) 0.2500 0.0529(15) Uani 1 2 d S
H1WA H 0.5743(19) 0.226(6) 0.4272(14) 0.050 Uiso 1 1 d .
H1WB H 0.5150(18) 0.271(6) 0.4227(13) 0.050 Uiso 1 1 d .
H2C H 0.1374(17) 0.396(6) 0.4076(12) 0.050 Uiso 1 1 d .
H2B H 0.0775(18) 0.277(5) 0.4212(13) 0.050 Uiso 1 1 d .
H2A H 0.1371(17) 0.154(6) 0.4098(12) 0.050 Uiso 1 1 d .

loop_
_atom_site_aniso_label
_atom_site_aniso_U_11
_atom_site_aniso_U_22
_atom_site_aniso_U_33
_atom_site_aniso_U_23
_atom_site_aniso_U_13
_atom_site_aniso_U_12
Cu1 0.0136(2) 0.0233(3) 0.0327(3) -0.0064(3) -0.00035(19) 0.0011(2)
Cl1 0.0594(6) 0.0647(7) 0.0455(6) 0.0056(5) 0.0157(5) 0.0270(5)
O1 0.0131(10) 0.0253(11) 0.0317(12) -0.0033(9) 0.0013(8) 0.0011(8)
O2 0.0244(11) 0.0269(12) 0.0473(14) -0.0131(11) -0.0039(9) 0.0083(10)
O3 0.0232(12) 0.0335(13) 0.0605(16) -0.0190(12) 0.0015(11) -0.0059(10)
O4 0.0184(11) 0.0298(12) 0.0556(15) 0.0037(11) 0.0036(10) 0.0039(10)
O5 0.066(3) 0.065(3) 0.064(3) 0.000 -0.001(2) 0.000
O1W 0.0207(12) 0.0245(13) 0.0546(16) 0.0020(11) 0.0041(12) 0.0047(10)
N1 0.0185(11) 0.0204(12) 0.0227(13) -0.0015(11) 0.0027(9) 0.0011(11)
N2 0.0196(13) 0.0240(14) 0.0288(15) -0.0033(12) 0.0049(11) 0.0001(11)
C1 0.0176(14) 0.0195(15) 0.0217(16) -0.0008(12) 0.0017(12) 0.0028(12)
C2 0.0191(15) 0.0198(15) 0.0232(16) -0.0011(12) 0.0000(12) -0.0020(12)
C3 0.0188(14) 0.0201(15) 0.0184(15) 0.0013(12) 0.0006(12) 0.0010(12)
C4 0.0179(14) 0.0246(16) 0.0282(17) -0.0035(13) 0.0029(12) 0.0055(12)
C5 0.0230(15) 0.0199(16) 0.0271(17) -0.0043(13) 0.0023(13) 0.0027(13)
C6 0.0182(15) 0.0203(15) 0.0249(16) 0.0019(13) 0.0030(12) 0.0022(12)
C7 0.0187(15) 0.0285(18) 0.0229(16) 0.0024(13) 0.0010(12) -0.0014(13)
C8 0.0258(17) 0.040(2) 0.0307(19) -0.0050(15) -0.0031(14) 0.0007(14)
C9 0.042(2) 0.044(2) 0.033(2) 0.0057(17) 0.0060(16) 0.0082(17)
C10 0.041(2) 0.040(2) 0.0243(18) 0.0025(15) 0.0132(15) 0.0018(16)
C11 0.0428(19) 0.045(2) 0.036(2) -0.0012(18) 0.0120(15) -0.0050(19)
C12 0.054(2) 0.036(2) 0.040(2) -0.0012(17) 0.0172(18) 0.0000(18)
C13 0.046(2) 0.045(2) 0.0266(18) 0.0095(16) 0.0158(16) 0.0128(17)
C14 0.041(2) 0.054(2) 0.032(2) -0.0032(18) 0.0085(16) 0.0034(18)
C15 0.046(2) 0.041(2) 0.033(2) -0.0029(16) 0.0119(16) 0.0030(17)
C16 0.094(4) 0.087(4) 0.110(5) 0.036(3) 0.017(3) 0.000(3)
C17 0.034(3) 0.060(4) 0.063(4) 0.000 -0.008(3) 0.000

loop_
_atom_type_symbol
_atom_type_description
_atom_type_scat_dispersion_real
_atom_type_scat_dispersion_imag
_atom_type_scat_source
C C 0.0033 0.0016 'International Tables Vol C Tables 4.2.6.8 and 6.1.1.4'
H H 0.0000 0.0000 'International Tables Vol C Tables 4.2.6.8 and 6.1.1.4'
N N 0.0061 0.0033 'International Tables Vol C Tables 4.2.6.8 and 6.1.1.4'
O O 0.0106 0.0060 'International Tables Vol C Tables 4.2.6.8 and 6.1.1.4'
Cu Cu 0.3201 1.2651 'International Tables Vol C Tables 4.2.6.8 and 6.1.1.4'
Cl Cl 0.1484 0.1585 'International Tables Vol C Tables 4.2.6.8 and 6.1.1.4'

loop_
_geom_angle_atom_site_label_1
_geom_angle_atom_site_label_2
_geom_angle_atom_site_label_3
_geom_angle
_geom_angle_site_symmetry_1
_geom_angle_site_symmetry_3
O1 Cu1 O1 180.00(10) 5_656 .
O1 Cu1 N1 96.57(8) 5_656 .
O1 Cu1 N1 83.43(8) . .
O1 Cu1 N1 83.43(8) 5_656 5_656
O1 Cu1 N1 96.57(8) . 5_656
N1 Cu1 N1 180.00(13) . 5_656
C6 O1 Cu1 114.58(17) . .
H1WA O1W H1WB 105(4) . .
C5 N1 C1 118.1(2) . .
C5 N1 Cu1 130.4(2) . .
C1 N1 Cu1 110.78(17) . .
C8 N2 H2C 112(2) . .
C8 N2 H2B 109(2) . .
H2C N2 H2B 109(3) . .
C8 N2 H2A 112(2) . .
H2C N2 H2A 106(3) . .
H2B N2 H2A 109(3) . .
N1 C1 C2 122.6(2) . .
N1 C1 C6 114.8(2) . .
C2 C1 C6 122.7(3) . .
C1 C2 C3 119.7(3) . .
C1 C2 H2C 120.2 . .
C3 C2 H2C 120.2 . .
C2 C3 C4 117.6(2) . .
C2 C3 C7 119.9(3) . .
C4 C3 C7 122.5(2) . .
C5 C4 C3 119.7(3) . .
C5 C4 H4A 120.1 . .
C3 C4 H4A 120.1 . .
N1 C5 C4 122.1(3) . .
N1 C5 H5A 118.9 . .
C4 C5 H5A 118.9 . .
O2 C6 O1 126.1(3) . .
O2 C6 C1 118.8(2) . .
O1 C6 C1 115.0(2) . .
O3 C7 O4 126.1(3) . .
O3 C7 C3 116.3(3) . .
O4 C7 C3 117.6(3) . .
N2 C8 C9 111.4(3) . .
N2 C8 H8A 109.3 . .
C9 C8 H8A 109.3 . .
N2 C8 H8B 109.3 . .
C9 C8 H8B 109.3 . .
H8A C8 H8B 108.0 . .
C10 C9 C8 114.5(3) . .
C10 C9 H9A 108.6 . .
C8 C9 H9A 108.6 . .
C10 C9 H9B 108.6 . .
C8 C9 H9B 108.6 . .
H9A C9 H9B 107.6 . .
C15 C10 C11 118.1(3) . .
C15 C10 C9 121.2(3) . .
C11 C10 C9 120.7(3) . .
C12 C11 C10 121.2(3) . .
C12 C11 H11A 119.4 . .
C10 C11 H11A 119.4 . .
C13 C12 C11 119.1(3) . .
C13 C12 H12A 120.5 . .
C11 C12 H12A 120.5 . .
C14 C13 C12 121.1(3) . .
C14 C13 Cl1 119.6(3) . .
C12 C13 Cl1 119.3(3) . .
C13 C14 C15 119.1(3) . .
C13 C14 H14A 120.4 . .
C15 C14 H14A 120.4 . .
C10 C15 C14 121.4(3) . .
C10 C15 H15A 119.3 . .
C14 C15 H15A 119.3 . .
C17 C16 H16A 109.5 . .
C17 C16 H16B 109.5 . .
H16A C16 H16B 109.5 . .
C17 C16 H16C 109.5 . .
H16A C16 H16C 109.5 . .
H16B C16 H16C 109.5 . .
O5 C17 C16 120.4(3) . 2
O5 C17 C16 120.4(3) . .
C16 C17 C16 119.1(6) 2 .

loop_
_geom_bond_atom_site_label_1
_geom_bond_atom_site_label_2
_geom_bond_distance
_geom_bond_site_symmetry_2
Cu1 O1 1.954(2) 5_656
Cu1 O1 1.954(2) .
Cu1 N1 1.991(2) .
Cu1 N1 1.991(2) 5_656
Cl1 C13 1.742(3) .
O1 C6 1.289(3) .
O2 C6 1.223(3) .
O3 C7 1.239(4) .
O4 C7 1.251(3) .
O5 C17 1.200(7) .
O1W H1WA 0.73(4) .
O1W H1WB 0.82(4) .
N1 C5 1.337(4) .
N1 C1 1.346(3) .
N2 C8 1.483(4) .
N2 H2C 0.95(4) .
N2 H2B 0.90(4) .
N2 H2A 0.94(4) .
C1 C2 1.368(4) .
C1 C6 1.510(4) .
C2 C3 1.385(4) .
C2 H2C 0.9400 .
C3 C4 1.385(4) .
C3 C7 1.513(4) .
C4 C5 1.382(4) .
C4 H4A 0.9400 .
C5 H5A 0.9400 .
C8 C9 1.518(4) .
C8 H8A 0.9800 .
C8 H8B 0.9800 .
C9 C10 1.511(4) .
C9 H9A 0.9800 .
C9 H9B 0.9800 .
C10 C15 1.380(5) .
C10 C11 1.387(5) .
C11 C12 1.383(5) .
C11 H11A 0.9400 .
C12 C13 1.375(5) .
C12 H12A 0.9400 .
C13 C14 1.369(5) .
C14 C15 1.384(5) .
C14 H14A 0.9400 .
C15 H15A 0.9400 .
C16 C17 1.492(6) .
C16 H16A 0.9700 .
C16 H16B 0.9700 .
C16 H16C 0.9700 .
C17 C16 1.492(6) 2

loop_
_geom_hbond_atom_site_label_D
_geom_hbond_atom_site_label_H
_geom_hbond_atom_site_label_A
_geom_hbond_distance_DH
_geom_hbond_distance_HA
_geom_hbond_distance_DA
_geom_hbond_angle_DHA
_geom_hbond_site_symmetry_A
O1W H1WA O4 0.73(4) 2.11(4) 2.836(3) 172(4) 7_656
O1W H1WB O2 0.82(4) 1.91(4) 2.724(3) 172(4) 5_666
N2 H2B O1 0.90(4) 1.97(4) 2.859(3) 169(3) 7_556
N2 H2C O3 0.95(4) 1.79(4) 2.724(3) 166(3) 5_666
N2 H2B O1W 0.90(4) 2.58(3) 2.967(4) 107(3) 3_455
N2 H2A O4 0.94(4) 1.81(4) 2.712(3) 160(3) 5_656
